data_2005974
loop_
_publ_author_name
'Lalancette, R. A.'
'Cot\'e, M. L.'
'Thompson, H. W.'

_publ_section_title
;
 Hydrogen-Bonding Pattern of a Bicyclic \g-Keto Acid:
 ({-})-<i>anti</i>-Isoketopinic Acid
;
_journal_issue 3
_journal_name_full 'Acta Crystallographica Section C'
_journal_page_first 370
_journal_page_last 372
_journal_paper_doi 10.1107/S0108270196013959
_journal_volume 53
_journal_year 1997
_chemical_formula_analytical 'C10 H14 O3'
_chemical_formula_moiety 'C10 H14 O3'
_chemical_formula_structural 'C10 H14 O3'
_chemical_formula_sum 'C10 H14 O3'
_chemical_formula_weight 182.22
_chemical_melting_point 518
_chemical_name_common '(-)-anti-Isoketopinic acid'
_chemical_name_systematic '(-)-2-oxo-1,7-dimethylbicyclo[2.2.1]heptane-7-anti-carboxylic acid'
_space_group_IT_number 76
_symmetry_cell_setting tetragonal
_symmetry_space_group_name_Hall 'P 4w'
_symmetry_space_group_name_H-M 'P 41'
_audit_creation_method SHELXTL
_cell_angle_alpha 90.00
_cell_angle_beta 90.00
_cell_angle_gamma 90.00
_cell_formula_units_Z 4
_cell_length_a 7.908(1)
_cell_length_b 7.908(1)
_cell_length_c 15.150(2)
_cell_measurement_reflns_used 17
_cell_measurement_temperature 296(2)
_cell_measurement_theta_max 15.73
_cell_measurement_theta_min 5.34
_cell_volume 947.4(2)
_computing_cell_refinement XSCANS
_computing_data_collection 'XSCANS (Fait, 1991)'
_computing_data_reduction XSCANS
_computing_molecular_graphics SHELXTL
_computing_publication_material SHELXTL
_computing_structure_refinement SHELXTL
_computing_structure_solution 'SHELXTL (Sheldrick, 1994)'
_diffrn_ambient_temperature 296(2)
_diffrn_measurement_device 'Siemens P4'
_diffrn_measurement_method '2\q/\q scans'
_diffrn_radiation_monochromator graphite
_diffrn_radiation_source 'fine-focus sealed tube'
_diffrn_radiation_type MoK\a
_diffrn_radiation_wavelength 0.71073
_diffrn_reflns_av_R_equivalents 0.032
_diffrn_reflns_av_sigmaI/netI 0.0704
_diffrn_reflns_limit_h_max 9
_diffrn_reflns_limit_h_min -9
_diffrn_reflns_limit_k_max 9
_diffrn_reflns_limit_k_min -9
_diffrn_reflns_limit_l_max 18
_diffrn_reflns_limit_l_min -18
_diffrn_reflns_number 1994
_diffrn_reflns_theta_max 25.0
_diffrn_reflns_theta_min 1.5
_diffrn_standards_decay_% 2.6
_diffrn_standards_interval_count 97
_diffrn_standards_number 3
_exptl_absorpt_coefficient_mu 0.093
_exptl_absorpt_correction_T_max 0.988
_exptl_absorpt_correction_T_min 0.984
_exptl_absorpt_correction_type 'Face-indexed numerical'
_exptl_crystal_colour Colorless
_exptl_crystal_density_diffrn 1.277
_exptl_crystal_density_meas 1.27(1)
_exptl_crystal_density_method 'flotation in cyclohexane/CCl~3~Br'
_exptl_crystal_description Prism
_exptl_crystal_F_000 392
_exptl_crystal_size_max 0.64
_exptl_crystal_size_mid 0.32
_exptl_crystal_size_min 0.16
_refine_diff_density_max 0.11
_refine_diff_density_min -0.12
_refine_ls_extinction_coef 0.000(7)
_refine_ls_extinction_method 'SHELXTL (Sheldrick, 1994)'
_refine_ls_goodness_of_fit_all 0.94
_refine_ls_goodness_of_fit_obs 1.047
_refine_ls_matrix_type full
_refine_ls_number_parameters 131
_refine_ls_number_reflns 1667
_refine_ls_number_restraints 1
_refine_ls_restrained_S_all 0.94
_refine_ls_restrained_S_obs 1.046
_refine_ls_R_factor_all 0.0718
_refine_ls_R_factor_obs 0.051
_refine_ls_shift/esd_max -0.001
_refine_ls_shift/esd_mean 0.000
_refine_ls_structure_factor_coef Fsqd
_refine_ls_weighting_details 'w=1/[\s^2^(Fo^2^)+(0.0635P)^2^] where P=(Fo^2^+2Fc^2^)/3'
_refine_ls_weighting_scheme calc
_refine_ls_wR_factor_all 0.122
_refine_ls_wR_factor_obs 0.1137
_reflns_number_observed 1203
_reflns_number_total 1667
_reflns_observed_criterion >4sigma(F)
_cod_data_source_file bk1292.cif
_cod_data_source_block lalancette
_cod_depositor_comments
;
The following automatic conversions were performed:
'_symmetry_cell_setting' value 'Tetragonal' changed to 'tetragonal'
according to '/home/saulius/struct/CIF-dictionaries/cif_core.dic'
dictionary named 'cif_core.dic' version 2.4.1 from 2010-06-29.

Automatic conversion script
Id: cif_fix_enum 1527 2010-12-29 10:47:43Z saulius 

The following automatic conversions were performed:

'_symmetry_cell_setting' value 'Tetragonal' changed to 'tetragonal'
according to /home/saulius/struct/CIF-dictionaries/cif_core.dic
dictionary named 'cif_core.dic' version 2.4.1 from
2010-06-29.

'_geom_bond_publ_flag' value 'Y' changed to 'y'
according to /home/saulius/struct/CIF-dictionaries/cif_core.dic
dictionary named 'cif_core.dic' version 2.4.1 from 2010-06-29 (14
times).

'_geom_angle_publ_flag' value 'Y' changed to 'y' according
to /home/saulius/struct/CIF-dictionaries/cif_core.dic dictionary
named 'cif_core.dic' version 2.4.1 from 2010-06-29 (19
times).

'_geom_torsion_publ_flag' value 'Y' changed to 'y' according
to /home/saulius/struct/CIF-dictionaries/cif_core.dic dictionary
named 'cif_core.dic' version 2.4.1 from 2010-06-29 (7 times).

Automatic conversion script
Id: cif_fix_values 1715 2011-07-08 13:25:40Z adriana 

The following automatic conversions were performed:

'_refine_ls_weighting_scheme' value 'calc
w=1/[\s^2^(Fo^2^)+(0.0635P)^2^] where P=(Fo^2^+2Fc^2^)/3' was changed
to 'calc'. New tag '_refine_ls_weighting_details' was created. The
value of the new tag was set to 'w=1/[\s^2^(Fo^2^)+(0.0635P)^2^]
where P=(Fo^2^+2Fc^2^)/3'.

Automatic conversion script
Id: cif_fix_values 3143 2015-03-26 13:38:13Z robertas 
;
_cod_database_code 2005974

loop_
_symmetry_equiv_pos_as_xyz
'x, y, z'
'-x, -y, z+1/2'
'-y, x, z+1/4'
'y, -x, z+3/4'

loop_
_atom_site_aniso_label
_atom_site_aniso_U_11
_atom_site_aniso_U_12
_atom_site_aniso_U_13
_atom_site_aniso_U_22
_atom_site_aniso_U_23
_atom_site_aniso_U_33
O1 0.065(2) 0.0040(11) -0.0020(12) 0.0289(11) -0.0014(10) 0.0669(15)
O2 0.068(2) 0.0155(13) -0.035(2) 0.044(2) -0.001(2) 0.137(3)
O3 0.0586(15) -0.0005(11) -0.016(2) 0.0278(12) -0.0032(14) 0.117(2)
C1 0.050(2) 0.0006(13) -0.0071(14) 0.028(2) -0.0028(13) 0.039(2)
C2 0.055(2) -0.0010(14) -0.0015(14) 0.030(2) 0.0029(13) 0.0305(15)
C3 0.055(2) -0.0133(15) 0.001(2) 0.041(2) 0.005(2) 0.062(2)
C4 0.042(2) 0.0010(15) -0.002(2) 0.042(2) 0.006(2) 0.066(2)
C5 0.090(3) 0.014(2) 0.038(2) 0.050(2) 0.004(2) 0.069(2)
C6 0.100(3) 0.008(2) 0.002(2) 0.042(2) -0.0011(14) 0.034(2)
C7 0.039(2) 0.0010(13) -0.0009(13) 0.0309(15) 0.0002(13) 0.037(2)
C8 0.088(3) 0.000(2) -0.005(2) 0.041(2) -0.0004(14) 0.035(2)
C9 0.052(2) 0.001(2) -0.005(2) 0.032(2) 0.0029(13) 0.046(2)
C10 0.049(2) 0.000(2) -0.017(2) 0.040(2) -0.002(2) 0.099(3)

loop_
_atom_site_label
_atom_site_occupancy
_atom_site_fract_x
_atom_site_fract_y
_atom_site_fract_z
_atom_site_U_iso_or_equiv
_atom_site_thermal_displace_type
_atom_site_calc_flag
_atom_site_refinement_flags
_atom_site_type_symbol
O1 1 0.8422(3) 0.8345(2) 0.8400(2) 0.0537(6) Uani d . O
O2 1 1.1371(3) 0.1667(3) 0.8926(2) 0.0833(10) Uani d . O
O3 1 0.8703(3) 0.1734(3) 0.8539(2) 0.0679(8) Uani d . O
H3 1 0.882(5) 0.066(6) 0.843(3) 0.092(14) Uiso d . H
C1 1 0.8795(4) 0.5316(3) 0.8253(2) 0.0390(8) Uani d . C
C2 1 0.9334(4) 0.7128(3) 0.8439(2) 0.0385(7) Uani d . C
C3 1 1.1180(4) 0.7114(4) 0.8655(3) 0.0527(8) Uani d . C
C4 1 1.1616(4) 0.5232(4) 0.8550(2) 0.0499(8) Uani d . C
C5 1 1.1543(5) 0.4836(5) 0.7564(3) 0.0696(12) Uani d . C
C6 1 0.9631(5) 0.4962(4) 0.7357(2) 0.0587(10) Uani d . C
C7 1 0.9997(4) 0.4356(3) 0.8898(2) 0.0359(7) Uani d . C
C8 1 0.9619(5) 0.4678(4) 0.9874(2) 0.0544(10) Uani d . C
C9 1 1.0114(4) 0.2458(4) 0.8775(2) 0.0435(7) Uani d . C
C10 1 0.6908(4) 0.5054(4) 0.8297(3) 0.0626(11) Uani d . C
H3A 1 1.1813 0.7791 0.8246 0.076 Uiso d R H
H3B 1 1.1396 0.7503 0.9245 0.076 Uiso d R H
H4 1 1.2639 0.4884 0.8838 0.060 Uiso d R H
H5B 1 1.2192 0.5632 0.7227 0.076 Uiso d R H
H5A 1 1.1950 0.3715 0.7447 0.076 Uiso d R H
H6A 1 0.9222 0.3918 0.7114 0.076 Uiso d R H
H6B 1 0.9405 0.5859 0.6946 0.076 Uiso d R H
H8A 0.78(4) 1.0549(17) 0.429(3) 1.0226(2) 0.053(8) Uiso calc PR H
H8B 0.78(4) 0.861(2) 0.408(3) 1.0039(6) 0.053(8) Uiso calc PR H
H8C 0.78(4) 0.946(4) 0.5867(6) 0.9968(4) 0.053(8) Uiso calc PR H
H8D 0.22(4) 0.8530(17) 0.520(3) 0.9930(3) 0.053(8) Uiso calc PR H
H8E 0.22(4) 1.047(2) 0.541(3) 1.0116(5) 0.053(8) Uiso calc PR H
H8F 0.22(4) 0.962(4) 0.3623(6) 1.0187(4) 0.053(8) Uiso calc PR H
H10A 0.73(4) 0.6352(5) 0.590(3) 0.795(2) 0.073(10) Uiso calc PR H
H10B 0.73(4) 0.6539(8) 0.514(5) 0.8899(5) 0.073(10) Uiso calc PR H
H10C 0.73(4) 0.6632(7) 0.395(2) 0.807(3) 0.073(10) Uiso calc PR H
H10D 0.27(4) 0.6664(5) 0.409(3) 0.866(2) 0.073(10) Uiso calc PR H
H10E 0.27(4) 0.6476(9) 0.486(6) 0.7714(5) 0.073(10) Uiso calc PR H
H10F 0.27(4) 0.6383(6) 0.604(2) 0.854(3) 0.073(10) Uiso calc PR H

loop_
_atom_type_symbol
_atom_type_description
_atom_type_scat_dispersion_real
_atom_type_scat_dispersion_imag
_atom_type_scat_source
C C 0.0033 0.0016 'International Tables Vol C Tables 4.2.6.8 and 6.1.1.4'
H H 0.0000 0.0000 'International Tables Vol C Tables 4.2.6.8 and 6.1.1.4'
O O 0.0106 0.0060 'International Tables Vol C Tables 4.2.6.8 and 6.1.1.4'

loop_
_geom_angle_atom_site_label_1
_geom_angle_atom_site_label_2
_geom_angle_atom_site_label_3
_geom_angle
_geom_angle_publ_flag
C9 O3 H3 113(3) y
C10 C1 C2 113.5(2) ?
C10 C1 C6 116.1(3) ?
C2 C1 C6 102.4(2) y
C10 C1 C7 120.6(3) ?
C2 C1 C7 99.9(2) y
C6 C1 C7 101.7(2) y
O1 C2 C3 126.9(3) y
O1 C2 C1 125.2(3) y
C3 C2 C1 107.9(2) y
C2 C3 C4 101.7(2) y
C5 C4 C3 107.0(3) y
C5 C4 C7 102.1(3) y
C3 C4 C7 102.3(2) y
C4 C5 C6 102.8(3) y
C1 C6 C5 104.6(3) y
C9 C7 C8 107.2(2) ?
C9 C7 C4 110.6(3) y
C8 C7 C4 114.6(3) ?
C9 C7 C1 116.3(2) y
C8 C7 C1 113.9(2) ?
C4 C7 C1 94.2(2) y
O2 C9 O3 122.3(3) y
O2 C9 C7 123.0(3) y
O3 C9 C7 114.6(3) y

loop_
_geom_bond_atom_site_label_1
_geom_bond_atom_site_label_2
_geom_bond_site_symmetry_2
_geom_bond_distance
_geom_bond_publ_flag
O1 C2 . 1.204(4) y
O2 C9 . 1.197(4) y
O3 C9 . 1.304(4) y
C1 C10 . 1.508(4) y
C1 C2 . 1.521(4) y
C1 C6 . 1.536(5) y
C1 C7 . 1.560(4) y
C2 C3 . 1.497(5) y
C3 C4 . 1.536(4) y
C4 C5 . 1.527(6) y
C4 C7 . 1.548(4) y
C5 C6 . 1.548(6) y
C7 C9 . 1.515(4) y
C7 C8 . 1.530(4) y

loop_
_geom_torsion_atom_site_label_1
_geom_torsion_atom_site_label_2
_geom_torsion_atom_site_label_3
_geom_torsion_atom_site_label_4
_geom_torsion
_geom_torsion_publ_flag
C10 C1 C2 O1 -18.7(4) ?
C6 C1 C2 O1 107.2(3) ?
C7 C1 C2 O1 -148.4(3) ?
C10 C1 C2 C3 162.5(3) ?
C6 C1 C2 C3 -71.6(3) ?
C7 C1 C2 C3 32.8(3) ?
O1 C2 C3 C4 -177.1(3) y
C1 C2 C3 C4 1.6(3) ?
C2 C3 C4 C5 70.8(3) ?
C2 C3 C4 C7 -36.1(3) ?
C3 C4 C5 C6 -69.6(3) ?
C7 C4 C5 C6 37.5(3) ?
C10 C1 C6 C5 -164.6(3) ?
C2 C1 C6 C5 71.2(3) ?
C7 C1 C6 C5 -31.8(3) ?
C4 C5 C6 C1 -3.2(3) ?
C5 C4 C7 C9 64.5(3) ?
C3 C4 C7 C9 175.1(3) ?
C5 C4 C7 C8 -174.3(3) ?
C3 C4 C7 C8 -63.7(3) ?
C5 C4 C7 C1 -55.6(3) ?
C3 C4 C7 C1 55.0(3) ?
C10 C1 C7 C9 67.5(4) ?
C2 C1 C7 C9 -167.6(2) ?
C6 C1 C7 C9 -62.6(3) ?
C10 C1 C7 C8 -57.8(4) ?
C2 C1 C7 C8 67.1(3) ?
C6 C1 C7 C8 172.1(3) ?
C10 C1 C7 C4 -177.1(3) ?
C2 C1 C7 C4 -52.2(3) ?
C6 C1 C7 C4 52.8(3) ?
C8 C7 C9 O2 -83.1(4) y
C4 C7 C9 O2 42.4(4) y
C1 C7 C9 O2 148.2(3) y
C8 C7 C9 O3 93.2(3) y
C4 C7 C9 O3 -141.3(3) y
C1 C7 C9 O3 -35.5(4) y
